data_4118941
loop_
_publ_author_name
'Jes\'us Garc\'ia L\'opez'
'Antonio Mor\'an Ramallal'
'Javier Gonz\'alez'
'Laura Roces'
'Santiago Garc\'ia-Granda'
'Mar\'ia Jos\'e Iglesias'
'Pascual O\~na-Burgos'
'Fernando L\'opez Ortiz'

_publ_contact_author_address
;\'Area de Qu\'imica Org\'anica
Universidad de Almer\'ia
04120  Almer\'ia
Spain
;
_publ_contact_author_email flortiz@ual.es
_publ_contact_author_name 'Fernando L\'opez-Ortiz'
_publ_contact_author_phone +34950015478
_publ_section_title
;
 Mechanisms of Stereomutation and Thermolysis of
 Spiro-1,2-oxaphosphetanes: New Insights into the Second Step of the
 Wittig Reaction
;
_journal_name_full 'Journal of the American Chemical Society'
_journal_page_first 19504
_journal_page_last 19507
_journal_paper_doi 10.1021/ja307330c
_journal_volume 134
_journal_year 2012
_chemical_absolute_configuration ad
_chemical_compound_source 'synthesis as described'
_chemical_formula_moiety 'C13 H10 N1 O2 P1'
_chemical_formula_sum 'C13 H10 N O2 P'
_chemical_formula_weight 243.19
_chemical_name_systematic
;
 ?
;
_space_group_IT_number 5
_symmetry_cell_setting monoclinic
_symmetry_space_group_name_Hall 'C 2y'
_symmetry_space_group_name_H-M 'C 1 2 1'
_atom_sites_solution_hydrogens geom
_atom_sites_solution_primary direct
_atom_sites_solution_secondary difmap
_cell_angle_alpha 90
_cell_angle_beta 97.942(4)
_cell_angle_gamma 90
_cell_formula_units_Z 4
_cell_length_a 16.825(3)
_cell_length_b 8.4463(15)
_cell_length_c 8.3432(14)
_cell_measurement_reflns_used 0
_cell_measurement_temperature 293(2)
_cell_measurement_theta_max 0
_cell_measurement_theta_min 0
_cell_measurement_wavelength 0.71073
_cell_volume 1174.3(4)
_computing_cell_refinement 'Bruker SMART'
_computing_data_collection 'Bruker SMART'
_computing_data_reduction 'Bruker SAINT'
_computing_molecular_graphics 'Ortep-3 for Windows (Farrugia, 1997)'
_computing_publication_material 'WinGX publication routines (Farrugia, 1999)'
_computing_structure_refinement 'SHELXL-97 (Sheldrick, 1997)'
_computing_structure_solution 'DIRDIF-99 (Beurskens et al., 1999)'
_diffrn_ambient_temperature 293(2)
_diffrn_measured_fraction_theta_full 0.996
_diffrn_measured_fraction_theta_max 0.992
_diffrn_measurement_device_type 'Bruker Smart CCD'
_diffrn_measurement_method 'phi and omega scans'
_diffrn_radiation_monochromator graphite
_diffrn_radiation_probe x-ray
_diffrn_radiation_source 'sealed tube'
_diffrn_radiation_type MoK\a
_diffrn_radiation_wavelength 0.71073
_diffrn_reflns_av_R_equivalents 0.0727
_diffrn_reflns_av_unetI/netI 0.1049
_diffrn_reflns_limit_h_max 17
_diffrn_reflns_limit_h_min -19
_diffrn_reflns_limit_k_max 10
_diffrn_reflns_limit_k_min -7
_diffrn_reflns_limit_l_max 9
_diffrn_reflns_limit_l_min -9
_diffrn_reflns_number 3104
_diffrn_reflns_theta_full 25
_diffrn_reflns_theta_max 25.05
_diffrn_reflns_theta_min 2.44
_exptl_absorpt_coefficient_mu 0.222
_exptl_absorpt_correction_T_max 1.1265
_exptl_absorpt_correction_T_min 0.737
_exptl_absorpt_correction_type refdelf
_exptl_absorpt_process_details
;
        Parkin S,Moezzi B & Hope H, (1995) J. Appl. Cryst. 28, 53-56
        Linear fit to sin(theta)/lambda - 12 parameters
;
_exptl_crystal_colour colourless
_exptl_crystal_density_diffrn 1.376
_exptl_crystal_description prism
_exptl_crystal_F_000 504
_exptl_crystal_size_max 0.692
_exptl_crystal_size_mid 0.286
_exptl_crystal_size_min 0.012
_refine_diff_density_max 0.295
_refine_diff_density_min -0.264
_refine_diff_density_rms 0.058
_refine_ls_abs_structure_details 'Flack H D (1983), Acta Cryst. A39, 876-881'
_refine_ls_abs_structure_Flack -0.1(2)
_refine_ls_extinction_method none
_refine_ls_goodness_of_fit_ref 1.012
_refine_ls_hydrogen_treatment constr
_refine_ls_matrix_type full
_refine_ls_number_parameters 154
_refine_ls_number_reflns 1732
_refine_ls_number_restraints 1
_refine_ls_restrained_S_all 1.012
_refine_ls_R_factor_all 0.0667
_refine_ls_R_factor_gt 0.0517
_refine_ls_shift/su_max 0
_refine_ls_shift/su_mean 0
_refine_ls_structure_factor_coef Fsqd
_refine_ls_weighting_details 'calc w=1/[\s^2^(Fo^2^)+(0.0727P)^2^+0.0000P] where P=(Fo^2^+2Fc^2^)/3'
_refine_ls_weighting_scheme calc
_refine_ls_wR_factor_gt 0.1208
_refine_ls_wR_factor_ref 0.146
_reflns_number_gt 1425
_reflns_number_total 1732
_reflns_threshold_expression >2sigma(I)
_cod_data_source_file ja307330c_si_002_1.cif
_cod_data_source_block s12_j12_2m
_cod_database_code 4118941

loop_
_symmetry_equiv_pos_as_xyz
'x, y, z'
'-x, y, -z'
'x+1/2, y+1/2, z'
'-x+1/2, y+1/2, -z'

loop_
_atom_site_label
_atom_site_type_symbol
_atom_site_fract_x
_atom_site_fract_y
_atom_site_fract_z
_atom_site_U_iso_or_equiv
_atom_site_adp_type
_atom_site_occupancy
_atom_site_symmetry_multiplicity
_atom_site_calc_flag
_atom_site_refinement_flags
P P 0.20384(7) 0.00217(16) 0.38576(13) 0.0247(4) Uani 1 1 d .
O1 O 0.2539(2) -0.0409(4) 0.5407(4) 0.0320(10) Uani 1 1 d .
N N 0.1613(2) 0.1791(6) 0.3807(5) 0.0293(11) Uani 1 1 d .
H H 0.1887 0.2639 0.4042 0.035 Uiso 1 1 calc R
O2 O 0.0385(2) 0.3029(5) 0.3226(5) 0.0411(11) Uani 1 1 d .
C1 C 0.0780(3) 0.1828(8) 0.3361(6) 0.0333(14) Uani 1 1 d .
C8 C 0.2580(3) -0.0129(8) 0.2170(5) 0.0244(11) Uani 1 1 d .
C4 C 0.0900(4) -0.2528(8) 0.3235(7) 0.0393(16) Uani 1 1 d .
H4 H 0.13 -0.3294 0.3388 0.047 Uiso 1 1 calc R
C5 C 0.0118(4) -0.2955(10) 0.2849(9) 0.0533(19) Uani 1 1 d .
H5 H -0.0009 -0.4025 0.2747 0.064 Uiso 1 1 calc R
C2 C 0.0496(3) 0.0187(8) 0.3150(6) 0.0324(13) Uani 1 1 d .
C3 C 0.1093(3) -0.0925(7) 0.3398(6) 0.0303(13) Uani 1 1 d .
C10 C 0.3743(3) -0.0878(7) 0.1017(7) 0.0348(14) Uani 1 1 d .
H10 H 0.4265 -0.1265 0.1148 0.042 Uiso 1 1 calc R
C6 C -0.0482(4) -0.1882(9) 0.2608(9) 0.0551(19) Uani 1 1 d .
H6 H -0.1011 -0.2221 0.2377 0.066 Uiso 1 1 calc R
C11 C 0.3377(3) -0.0459(7) -0.0483(6) 0.0380(16) Uani 1 1 d .
H11 H 0.3638 -0.0618 -0.1382 0.046 Uiso 1 1 calc R
C13 C 0.2218(3) 0.0350(8) 0.0645(6) 0.0411(18) Uani 1 1 d .
H13 H 0.1703 0.0772 0.0524 0.049 Uiso 1 1 calc R
C7 C -0.0311(3) -0.0271(8) 0.2705(7) 0.0449(18) Uani 1 1 d .
H7 H -0.0715 0.0481 0.2483 0.054 Uiso 1 1 calc R
C12 C 0.2611(3) 0.0208(9) -0.0673(6) 0.0429(16) Uani 1 1 d .
H12 H 0.2372 0.0551 -0.1685 0.051 Uiso 1 1 calc R
C9 C 0.3348(3) -0.0734(7) 0.2317(6) 0.0291(13) Uani 1 1 d .
H9 H 0.3599 -0.1049 0.333 0.035 Uiso 1 1 calc R

loop_
_atom_site_aniso_label
_atom_site_aniso_U_11
_atom_site_aniso_U_22
_atom_site_aniso_U_33
_atom_site_aniso_U_23
_atom_site_aniso_U_13
_atom_site_aniso_U_12
P 0.0276(7) 0.0246(7) 0.0210(6) -0.0015(7) 0.0004(5) 0.0012(7)
O1 0.036(2) 0.032(3) 0.0261(19) 0.0004(16) -0.0014(15) 0.0057(16)
N 0.029(2) 0.028(3) 0.031(2) 0.000(2) 0.0033(18) 0.002(2)
O2 0.036(2) 0.031(3) 0.057(3) 0.004(2) 0.006(2) 0.011(2)
C1 0.036(3) 0.041(4) 0.024(3) 0.000(3) 0.007(2) -0.001(3)
C8 0.027(2) 0.021(3) 0.024(2) -0.001(3) -0.0016(18) 0.000(3)
C4 0.035(4) 0.034(4) 0.051(4) 0.000(3) 0.012(3) 0.001(3)
C5 0.043(4) 0.042(5) 0.074(5) -0.004(4) 0.004(3) -0.007(4)
C2 0.033(3) 0.034(3) 0.031(3) -0.002(3) 0.006(2) 0.001(3)
C3 0.031(3) 0.039(4) 0.020(3) 0.007(2) -0.001(2) 0.001(3)
C10 0.027(3) 0.039(4) 0.038(3) 0.007(3) 0.003(2) -0.001(3)
C6 0.035(4) 0.044(4) 0.084(5) -0.007(4) 0.001(3) -0.011(3)
C11 0.045(4) 0.041(4) 0.031(3) -0.012(3) 0.016(3) -0.001(3)
C13 0.033(3) 0.061(5) 0.029(3) 0.001(3) 0.003(2) 0.015(3)
C7 0.027(3) 0.047(5) 0.061(4) 0.002(3) 0.009(3) 0.008(3)
C12 0.044(3) 0.060(5) 0.025(3) 0.006(3) 0.003(2) 0.012(4)
C9 0.029(3) 0.028(3) 0.028(3) 0.002(2) -0.004(2) -0.005(2)

loop_
_atom_type_symbol
_atom_type_description
_atom_type_scat_dispersion_real
_atom_type_scat_dispersion_imag
_atom_type_scat_source
C C 0.0033 0.0016 'International Tables Vol C Tables 4.2.6.8 and 6.1.1.4'
H H 0 0 'International Tables Vol C Tables 4.2.6.8 and 6.1.1.4'
N N 0.0061 0.0033 'International Tables Vol C Tables 4.2.6.8 and 6.1.1.4'
O O 0.0106 0.006 'International Tables Vol C Tables 4.2.6.8 and 6.1.1.4'
P P 0.1023 0.0942 'International Tables Vol C Tables 4.2.6.8 and 6.1.1.4'

loop_
_geom_angle_atom_site_label_1
_geom_angle_atom_site_label_2
_geom_angle_atom_site_label_3
_geom_angle
O1 P N 115.7(2)
O1 P C3 117.4(2)
N P C3 91.7(3)
O1 P C8 112.3(2)
N P C8 108.1(3)
C3 P C8 109.7(2)
C1 N P 116.1(4)
C1 N H 121.9
P N H 121.9
O2 C1 N 124.1(6)
O2 C1 C2 128.0(5)
N C1 C2 107.9(5)
C9 C8 C13 118.4(5)
C9 C8 P 122.0(4)
C13 C8 P 119.6(4)
C5 C4 C3 119.0(6)
C5 C4 H4 120.5
C3 C4 H4 120.5
C6 C5 C4 122.4(7)
C6 C5 H5 118.8
C4 C5 H5 118.8
C3 C2 C7 120.7(6)
C3 C2 C1 114.2(5)
C7 C2 C1 125.1(6)
C2 C3 C4 119.7(5)
C2 C3 P 109.9(5)
C4 C3 P 130.4(5)
C9 C10 C11 120.2(5)
C9 C10 H10 119.9
C11 C10 H10 119.9
C5 C6 C7 120.3(6)
C5 C6 H6 119.9
C7 C6 H6 119.9
C10 C11 C12 120.2(5)
C10 C11 H11 119.9
C12 C11 H11 119.9
C12 C13 C8 120.8(5)
C12 C13 H13 119.6
C8 C13 H13 119.6
C6 C7 C2 117.8(6)
C6 C7 H7 121.1
C2 C7 H7 121.1
C13 C12 C11 119.1(5)
C13 C12 H12 120.4
C11 C12 H12 120.4
C10 C9 C8 121.3(5)
C10 C9 H9 119.4
C8 C9 H9 119.4

loop_
_geom_bond_atom_site_label_1
_geom_bond_atom_site_label_2
_geom_bond_distance
P O1 1.487(3)
P N 1.655(5)
P C3 1.774(6)
P C8 1.784(5)
N C1 1.399(7)
N H 0.86
O2 C1 1.210(7)
C1 C2 1.469(9)
C8 C9 1.379(7)
C8 C13 1.392(7)
C4 C5 1.359(8)
C4 C3 1.395(9)
C4 H4 0.93
C5 C6 1.351(10)
C5 H5 0.93
C2 C3 1.370(8)
C2 C7 1.412(7)
C10 C9 1.354(8)
C10 C11 1.363(8)
C10 H10 0.93
C6 C7 1.391(9)
C6 H6 0.93
C11 C12 1.395(8)
C11 H11 0.93
C13 C12 1.365(8)
C13 H13 0.93
C7 H7 0.93
C12 H12 0.93
C9 H9 0.93

loop_
_geom_torsion_atom_site_label_1
_geom_torsion_atom_site_label_2
_geom_torsion_atom_site_label_3
_geom_torsion_atom_site_label_4
_geom_torsion
O1 P N C1 -125.7(4)
C3 P N C1 -4.0(4)
C8 P N C1 107.4(4)
P N C1 O2 -178.0(5)
P N C1 C2 3.7(5)
O1 P C8 C9 6.0(6)
N P C8 C9 134.9(5)
C3 P C8 C9 -126.4(5)
O1 P C8 C13 -175.0(5)
N P C8 C13 -46.2(6)
C3 P C8 C13 52.5(6)
C3 C4 C5 C6 0.4(11)
O2 C1 C2 C3 -179.5(6)
N C1 C2 C3 -1.3(6)
O2 C1 C2 C7 1.6(9)
N C1 C2 C7 179.8(5)
C7 C2 C3 C4 -1.0(8)
C1 C2 C3 C4 180.0(5)
C7 C2 C3 P 177.6(4)
C1 C2 C3 P -1.4(6)
C5 C4 C3 C2 -0.8(9)
C5 C4 C3 P -179.1(5)
O1 P C3 C2 123.3(4)
N P C3 C2 3.0(4)
C8 P C3 C2 -107.0(4)
O1 P C3 C4 -58.3(6)
N P C3 C4 -178.6(5)
C8 P C3 C4 71.5(6)
C4 C5 C6 C7 1.9(11)
C9 C10 C11 C12 3.8(9)
C9 C8 C13 C12 0.7(10)
P C8 C13 C12 -178.2(6)
C5 C6 C7 C2 -3.6(10)
C3 C2 C7 C6 3.2(8)
C1 C2 C7 C6 -178.0(6)
C8 C13 C12 C11 1.4(11)
C10 C11 C12 C13 -3.7(11)
C11 C10 C9 C8 -1.6(9)
C13 C8 C9 C10 -0.6(9)
P C8 C9 C10 178.3(5)
